data_2104636
loop_
_publ_author_name
'Omondi, Bernard'
'Venter, Gertruida J. S.'
'Roodt, Andreas'
'Meijboom, Reinout'

_publ_section_title
;
 Isomorphism in monomeric 1:3 complexes of silver(I) salts with
 tri-<i>p</i>-tolylphosphine
;
_journal_coeditor_code PS5003
_journal_issue 6
_journal_name_full 'Acta Crystallographica Section B'
_journal_page_first 699
_journal_page_last 706
_journal_paper_doi 10.1107/S0108768109036404
_journal_volume 65
_journal_year 2009
_chemical_formula_moiety '2(C64 H63 Ag N P3 S), O'
_chemical_formula_sum 'C128 H126 Ag2 N2 O P6 S2'
_chemical_formula_weight 2174.02
_space_group_IT_number 33
_symmetry_cell_setting orthorhombic
_symmetry_space_group_name_Hall 'P 2c -2n'
_symmetry_space_group_name_H-M 'P n a 21'
_audit_creation_method 'WinGX routine CIF_UPDATE'
_cell_angle_alpha 90
_cell_angle_beta 90
_cell_angle_gamma 90
_cell_formula_units_Z 2
_cell_length_a 20.134(5)
_cell_length_b 25.8990(6)
_cell_length_c 10.6360(2)
_cell_measurement_reflns_used 9550
_cell_measurement_temperature 100(2)
_cell_measurement_theta_max 28.3
_cell_measurement_theta_min 1.28
_cell_volume 5546.1(14)
_computing_cell_refinement 'Saint-Plus (Bruker, 2004)'
_computing_data_collection 'Apex2 (Bruker, 2005)'
_computing_data_reduction 'SAINT-Plus and XPREP (Bruker 2004)'
_computing_molecular_graphics 'DIAMOND 3.0c (Brandenburg & Putz, 2004)'
_computing_publication_material 'WinGX (Farrugia, 1999)'
_computing_structure_refinement 'SHELXL-97 (Sheldrick, 1997)'
_computing_structure_solution 'SHELXS-97 (Sheldrick, 1997)'
_diffrn_measured_fraction_theta_full 0.999
_diffrn_measured_fraction_theta_max 0.999
_diffrn_measurement_device_type 'Bruker X8 ApexII 4K Kappa CCD'
_diffrn_measurement_method '\w and \f'
_diffrn_radiation_type MoK\a
_diffrn_radiation_wavelength 0.71069
_diffrn_reflns_av_R_equivalents 0.0512
_diffrn_reflns_limit_h_max 26
_diffrn_reflns_limit_h_min -26
_diffrn_reflns_limit_k_max 34
_diffrn_reflns_limit_k_min -34
_diffrn_reflns_limit_l_max 14
_diffrn_reflns_limit_l_min -13
_diffrn_reflns_number 77821
_diffrn_reflns_theta_full 28.3
_diffrn_reflns_theta_max 28.3
_diffrn_reflns_theta_min 1.28
_diffrn_standards_decay_% 0
_diffrn_standards_interval_count 0
_diffrn_standards_interval_time 0
_diffrn_standards_number 0
_exptl_absorpt_coefficient_mu 0.529
_exptl_absorpt_correction_T_max 0.9343
_exptl_absorpt_correction_T_min 0.8321
_exptl_absorpt_correction_type multi-scan
_exptl_absorpt_process_details
;
        SADABS (Bruker, 2004)
;
_exptl_crystal_colour colourless
_exptl_crystal_density_diffrn 1.302
_exptl_crystal_density_method 'not measured'
_exptl_crystal_description Cuboid
_exptl_crystal_F_000 2264
_exptl_crystal_size_max 0.36
_exptl_crystal_size_mid 0.16
_exptl_crystal_size_min 0.13
_refine_diff_density_max 0.753
_refine_diff_density_min -0.547
_refine_ls_abs_structure_details 'Flack H D (1983), Acta Cryst. A39, 876-881'
_refine_ls_abs_structure_Flack -0.029(14)
_refine_ls_extinction_method none
_refine_ls_goodness_of_fit_ref 1.039
_refine_ls_hydrogen_treatment constr
_refine_ls_matrix_type full
_refine_ls_number_parameters 649
_refine_ls_number_reflns 13669
_refine_ls_number_restraints 1
_refine_ls_restrained_S_all 1.039
_refine_ls_R_factor_gt 0.0336
_refine_ls_shift/su_max 0.003
_refine_ls_structure_factor_coef Fsqd
_refine_ls_weighting_details 'calc w=1/[\s^2^(Fo^2^)+(0.0342P)^2^+0.7575P] where P=(Fo^2^+2Fc^2^)/3'
_refine_ls_weighting_scheme calc
_refine_ls_wR_factor_ref 0.0744
_reflns_number_gt 11753
_reflns_number_total 13669
_reflns_threshold_expression >2sigma(I)
_cod_data_source_file ps5003.cif
_cod_data_source_block II
_cod_depositor_comments
;
The following automatic conversions were performed:
'_symmetry_cell_setting' value 'Orthorhombic' changed to 'orthorhombic'
according to '/home/saulius/struct/CIF-dictionaries/cif_core.dic'
dictionary named 'cif_core.dic' version 2.4.1 from 2010-06-29.

Automatic conversion script
Id: cif_fix_enum 1527 2010-12-29 10:47:43Z saulius 

The following automatic conversions were performed:

'_symmetry_cell_setting' value 'Orthorhombic' changed to
'orthorhombic' according to
/home/saulius/struct/CIF-dictionaries/cif_core.dic dictionary named
'cif_core.dic' version 2.4.1 from 2010-06-29.

Automatic conversion script
Id: cif_fix_values 1715 2011-07-08 13:25:40Z adriana 
;
_cod_original_sg_symbol_H-M Pna21
_cod_database_code 2104636

loop_
_symmetry_equiv_pos_as_xyz
'x, y, z'
'-x, -y, z+1/2'
'-x+1/2, y+1/2, z+1/2'
'x+1/2, -y+1/2, z'

loop_
_atom_site_type_symbol
_atom_site_label
_atom_site_fract_x
_atom_site_fract_y
_atom_site_fract_z
_atom_site_U_iso_or_equiv
_atom_site_adp_type
_atom_site_calc_flag
_atom_site_refinement_flags
_atom_site_occupancy
_atom_site_disorder_assembly
_atom_site_disorder_group
C C1 0.82666(15) 0.38881(9) -0.2726(2) 0.0225(6) Uani d . 1 . .
C C111 0.72597(12) 0.52851(9) 0.0076(2) 0.0151(5) Uani d . 1 . .
C C112 0.74924(13) 0.57576(10) -0.0376(3) 0.0199(6) Uani d . 1 . .
H H112 0.7955 0.5829 -0.0366 0.024 Uiso calc R 1 . .
C C113 0.70515(15) 0.61235(9) -0.0839(2) 0.0229(6) Uani d . 1 . .
H H113 0.7219 0.6443 -0.1144 0.028 Uiso calc R 1 . .
C C114 0.63778(14) 0.60352(10) -0.0867(2) 0.0223(6) Uani d . 1 . .
C C115 0.61492(14) 0.55643(10) -0.0423(3) 0.0273(6) Uani d . 1 . .
H H115 0.5686 0.5494 -0.0437 0.033 Uiso calc R 1 . .
C C116 0.65796(13) 0.51948(10) 0.0039(3) 0.0223(6) Uani d . 1 . .
H H116 0.6409 0.4875 0.0335 0.027 Uiso calc R 1 . .
C C117 0.59034(16) 0.64380(11) -0.1362(3) 0.0343(7) Uani d . 1 . .
H H11A 0.6068 0.6783 -0.1144 0.051 Uiso calc R 1 . .
H H11B 0.5464 0.6386 -0.0986 0.051 Uiso calc R 1 . .
H H11C 0.587 0.6407 -0.2279 0.051 Uiso calc R 1 . .
C C121 0.77218(12) 0.49609(9) 0.2455(2) 0.0160(5) Uani d . 1 . .
C C122 0.77769(13) 0.45696(10) 0.3349(2) 0.0165(5) Uani d . 1 . .
H H122 0.7891 0.423 0.3086 0.02 Uiso calc R 1 . .
C C123 0.76686(13) 0.46661(11) 0.4617(2) 0.0200(6) Uani d . 1 . .
H H123 0.7705 0.4392 0.5207 0.024 Uiso calc R 1 . .
C C124 0.75077(12) 0.51614(11) 0.5034(2) 0.0198(6) Uani d . 1 . .
C C125 0.74790(13) 0.55560(11) 0.4149(3) 0.0235(6) Uani d . 1 . .
H H125 0.7387 0.5898 0.4418 0.028 Uiso calc R 1 . .
C C126 0.75820(12) 0.54602(10) 0.2882(2) 0.0197(6) Uani d . 1 . .
H H126 0.7557 0.5737 0.2297 0.024 Uiso calc R 1 . .
C C127 0.73460(15) 0.52616(13) 0.6395(2) 0.0293(7) Uani d . 1 . .
H H12A 0.6947 0.5068 0.663 0.044 Uiso calc R 1 . .
H H12B 0.7267 0.5631 0.652 0.044 Uiso calc R 1 . .
H H12C 0.7719 0.5151 0.6922 0.044 Uiso calc R 1 . .
C C131 0.86211(11) 0.50318(8) 0.0351(2) 0.0144(5) Uani d . 1 . .
C C132 0.90536(13) 0.52863(9) 0.1158(2) 0.0178(5) Uani d . 1 . .
H H132 0.8926 0.5344 0.2007 0.021 Uiso calc R 1 . .
C C133 0.96691(12) 0.54569(9) 0.0744(2) 0.0182(5) Uani d . 1 . .
H H133 0.9957 0.563 0.1312 0.022 Uiso calc R 1 . .
C C134 0.98702(13) 0.53785(10) -0.0493(2) 0.0178(5) Uani d . 1 . .
C C135 0.94334(13) 0.51229(9) -0.1308(2) 0.0198(5) Uani d . 1 . .
H H135 0.9561 0.5066 -0.2157 0.024 Uiso calc R 1 . .
C C136 0.88235(12) 0.49525(9) -0.0901(2) 0.0178(5) Uani d . 1 . .
H H136 0.8536 0.4779 -0.147 0.021 Uiso calc R 1 . .
C C137 1.05404(13) 0.55513(11) -0.0941(3) 0.0285(6) Uani d . 1 . .
H H13A 1.0758 0.5753 -0.0279 0.043 Uiso calc R 1 . .
H H13B 1.0489 0.5765 -0.1695 0.043 Uiso calc R 1 . .
H H13C 1.0812 0.5249 -0.1141 0.043 Uiso calc R 1 . .
C C211 0.92000(13) 0.34120(9) 0.1298(2) 0.0162(5) Uani d . 1 . .
C C212 0.96510(13) 0.31515(10) 0.2066(2) 0.0226(6) Uani d . 1 . .
H H212 0.9511 0.2858 0.2529 0.027 Uiso calc R 1 . .
C C213 1.03002(13) 0.33189(10) 0.2156(3) 0.0234(6) Uani d . 1 . .
H H213 1.0599 0.3141 0.2695 0.028 Uiso calc R 1 . .
C C214 1.05247(14) 0.37383(11) 0.1481(2) 0.0223(6) Uani d . 1 . .
C C215 1.00779(13) 0.39982(10) 0.0718(3) 0.0226(6) Uani d . 1 . .
H H215 1.0223 0.429 0.0251 0.027 Uiso calc R 1 . .
C C216 0.94244(13) 0.38387(9) 0.0629(2) 0.0190(6) Uani d . 1 . .
H H216 0.9125 0.4023 0.0104 0.023 Uiso calc R 1 . .
C C217 1.12462(14) 0.39040(11) 0.1567(3) 0.0296(7) Uani d . 1 . .
H H21A 1.1363 0.3965 0.2449 0.044 Uiso calc R 1 . .
H H21B 1.1311 0.4223 0.1085 0.044 Uiso calc R 1 . .
H H21C 1.1531 0.3632 0.1222 0.044 Uiso calc R 1 . .
C C221 0.80568(12) 0.29368(9) 0.2505(2) 0.0162(5) Uani d . 1 . .
C C222 0.82792(13) 0.31205(9) 0.3667(2) 0.0195(5) Uani d . 1 . .
H H222 0.8625 0.337 0.3699 0.023 Uiso calc R 1 . .
C C223 0.79976(14) 0.29406(10) 0.4775(2) 0.0231(6) Uani d . 1 . .
H H223 0.8155 0.3069 0.5557 0.028 Uiso calc R 1 . .
C C224 0.74910(13) 0.25770(11) 0.4768(3) 0.0220(6) Uani d . 1 . .
C C225 0.72542(13) 0.24073(10) 0.3611(2) 0.0192(5) Uani d . 1 . .
H H225 0.6895 0.217 0.3584 0.023 Uiso calc R 1 . .
C C226 0.75344(12) 0.25799(10) 0.2493(2) 0.0183(5) Uani d . 1 . .
H H226 0.737 0.2455 0.1713 0.022 Uiso calc R 1 . .
C C227 0.72026(16) 0.23703(12) 0.5970(3) 0.0325(7) Uani d . 1 . .
H H22A 0.6732 0.229 0.5844 0.049 Uiso calc R 1 . .
H H22B 0.7247 0.263 0.6634 0.049 Uiso calc R 1 . .
H H22C 0.7441 0.2056 0.6215 0.049 Uiso calc R 1 . .
C C231 0.84905(11) 0.26322(9) 0.0028(2) 0.0154(5) Uani d . 1 . .
C C232 0.85843(13) 0.21346(9) 0.0481(2) 0.0218(6) Uani d . 1 . .
H H232 0.8564 0.2071 0.136 0.026 Uiso calc R 1 . .
C C233 0.87080(14) 0.17288(10) -0.0344(2) 0.0227(6) Uani d . 1 . .
H H233 0.8765 0.139 -0.002 0.027 Uiso calc R 1 . .
C C234 0.87502(13) 0.18112(10) -0.1642(2) 0.0204(6) Uani d . 1 . .
C C235 0.86686(14) 0.23114(11) -0.2074(2) 0.0251(6) Uani d . 1 . .
H H235 0.8705 0.2379 -0.2949 0.03 Uiso calc R 1 . .
C C236 0.85353(13) 0.27152(10) -0.1261(2) 0.0218(6) Uani d . 1 . .
H H236 0.8474 0.3053 -0.1587 0.026 Uiso calc R 1 . .
C C237 0.88761(15) 0.13749(11) -0.2540(3) 0.0300(7) Uani d . 1 . .
H H23A 0.8619 0.143 -0.331 0.045 Uiso calc R 1 . .
H H23B 0.8741 0.1048 -0.2149 0.045 Uiso calc R 1 . .
H H23C 0.935 0.1361 -0.2745 0.045 Uiso calc R 1 . .
C C311 0.56914(12) 0.39578(8) 0.0072(3) 0.0164(5) Uani d . 1 . .
C C312 0.51979(13) 0.41423(9) 0.0865(3) 0.0215(6) Uani d . 1 . .
H H312 0.5183 0.403 0.1715 0.026 Uiso calc R 1 . .
C C313 0.47240(12) 0.44910(9) 0.0428(3) 0.0260(6) Uani d . 1 . .
H H313 0.439 0.4613 0.0985 0.031 Uiso calc R 1 . .
C C314 0.47316(13) 0.46629(10) -0.0807(3) 0.0253(6) Uani d . 1 . .
C C315 0.52222(14) 0.44719(10) -0.1604(3) 0.0258(6) Uani d . 1 . .
H H315 0.523 0.458 -0.2457 0.031 Uiso calc R 1 . .
C C316 0.56972(13) 0.41285(9) -0.1179(2) 0.0211(6) Uani d . 1 . .
H H316 0.603 0.4007 -0.1739 0.025 Uiso calc R 1 . .
C C317 0.42261(15) 0.50488(11) -0.1269(3) 0.0375(8) Uani d . 1 . .
H H31A 0.3845 0.5053 -0.0696 0.056 Uiso calc R 1 . .
H H31B 0.4078 0.4951 -0.2114 0.056 Uiso calc R 1 . .
H H31C 0.4428 0.5393 -0.1297 0.056 Uiso calc R 1 . .
C C321 0.61768(12) 0.29358(9) -0.0258(2) 0.0138(5) Uani d . 1 . .
C C322 0.55334(12) 0.27673(10) -0.0515(2) 0.0186(5) Uani d . 1 . .
H H322 0.5165 0.298 -0.0303 0.022 Uiso calc R 1 . .
C C323 0.54268(14) 0.22885(10) -0.1080(2) 0.0230(6) Uani d . 1 . .
H H323 0.4985 0.218 -0.1251 0.028 Uiso calc R 1 . .
C C324 0.59522(14) 0.19693(10) -0.1395(2) 0.0227(6) Uani d . 1 . .
C C325 0.65988(13) 0.21378(10) -0.1143(2) 0.0207(6) Uani d . 1 . .
H H325 0.6966 0.1922 -0.1343 0.025 Uiso calc R 1 . .
C C326 0.67059(13) 0.26162(9) -0.0604(2) 0.0166(5) Uani d . 1 . .
H H326 0.7148 0.273 -0.0465 0.02 Uiso calc R 1 . .
C C327 0.58443(17) 0.14573(11) -0.2035(3) 0.0375(8) Uani d . 1 . .
H H32A 0.5368 0.1381 -0.2065 0.056 Uiso calc R 1 . .
H H32B 0.6074 0.1185 -0.1564 0.056 Uiso calc R 1 . .
H H32C 0.6021 0.1472 -0.2893 0.056 Uiso calc R 1 . .
C C331 0.61564(12) 0.33890(9) 0.2214(2) 0.0141(5) Uani d . 1 . .
C C332 0.57251(12) 0.30001(10) 0.2582(2) 0.0185(5) Uani d . 1 . .
H H332 0.5521 0.2788 0.1964 0.022 Uiso calc R 1 . .
C C333 0.55887(13) 0.29172(10) 0.3855(2) 0.0223(6) Uani d . 1 . .
H H333 0.5289 0.2651 0.4092 0.027 Uiso calc R 1 . .
C C334 0.58834(13) 0.32177(10) 0.4774(2) 0.0211(6) Uani d . 1 . .
C C335 0.63181(14) 0.36022(10) 0.4403(2) 0.0233(6) Uani d . 1 . .
H H335 0.6525 0.3812 0.5022 0.028 Uiso calc R 1 . .
C C336 0.64564(13) 0.36863(10) 0.3149(2) 0.0205(6) Uani d . 1 . .
H H336 0.676 0.395 0.2919 0.025 Uiso calc R 1 . .
C C337 0.57194(16) 0.31345(12) 0.6150(3) 0.0318(7) Uani d . 1 . .
H H33A 0.6121 0.3183 0.6657 0.048 Uiso calc R 1 . .
H H33B 0.5551 0.2783 0.627 0.048 Uiso calc R 1 . .
H H33C 0.538 0.3383 0.6412 0.048 Uiso calc R 1 . .
N N1 0.88128(14) 0.38966(10) -0.3059(2) 0.0366(7) Uani d . 1 . .
P P1 0.77988(3) 0.48013(2) 0.07936(6) 0.01335(13) Uani d . 1 . .
P P2 0.83497(3) 0.32014(2) 0.10202(6) 0.01494(13) Uani d . 1 . .
P P3 0.63627(3) 0.35311(2) 0.05782(5) 0.01406(13) Uani d . 1 . .
S S2 0.74797(3) 0.38711(3) -0.22632(7) 0.02514(16) Uani d . 1 . .
Ag Ag1 0.753625(8) 0.387431(6) 0.02367(2) 0.01341(4) Uani d . 1 . .
O O1 0.4774(2) 0.18288(18) 0.5551(5) 0.0559(13) Uani d P 0.5 . .

loop_
_atom_site_aniso_label
_atom_site_aniso_U_11
_atom_site_aniso_U_22
_atom_site_aniso_U_33
_atom_site_aniso_U_12
_atom_site_aniso_U_13
_atom_site_aniso_U_23
C1 0.0368(18) 0.0178(14) 0.0130(13) -0.0061(12) -0.0017(11) 0.0035(10)
C111 0.0178(12) 0.0154(11) 0.0122(12) -0.0003(9) -0.0004(10) -0.0001(10)
C112 0.0202(15) 0.0157(13) 0.0238(14) -0.0024(11) 0.0011(10) 0.0016(11)
C113 0.0337(17) 0.0159(13) 0.0192(14) 0.0001(11) 0.0029(11) 0.0038(10)
C114 0.0265(15) 0.0225(14) 0.0181(14) 0.0061(11) -0.0046(11) -0.0021(10)
C115 0.0188(15) 0.0258(15) 0.0372(16) -0.0018(12) -0.0056(12) -0.0010(12)
C116 0.0214(13) 0.0151(12) 0.0304(16) -0.0042(10) -0.0036(11) -0.0002(11)
C117 0.0336(19) 0.0292(16) 0.0400(18) 0.0098(14) -0.0084(14) 0.0053(13)
C121 0.0139(12) 0.0185(13) 0.0156(12) -0.0021(10) 0.0015(10) -0.0023(10)
C122 0.0135(13) 0.0180(13) 0.0181(13) -0.0016(10) -0.0010(10) 0.0023(10)
C123 0.0171(13) 0.0236(15) 0.0193(13) -0.0013(11) -0.0026(10) 0.0043(11)
C124 0.0157(12) 0.0307(14) 0.0131(17) -0.0067(11) -0.0001(10) -0.0036(11)
C125 0.0256(15) 0.0213(14) 0.0237(16) 0.0002(12) 0.0008(11) -0.0073(12)
C126 0.0229(15) 0.0176(13) 0.0187(14) -0.0028(11) 0.0002(10) -0.0004(10)
C127 0.0295(17) 0.042(2) 0.0166(15) -0.0070(14) 0.0022(11) -0.0036(12)
C131 0.0145(11) 0.0102(10) 0.0185(13) -0.0008(8) -0.0005(11) 0.0027(10)
C132 0.0215(14) 0.0151(12) 0.0169(12) -0.0003(10) 0.0017(10) -0.0026(10)
C133 0.0157(13) 0.0188(13) 0.0202(13) -0.0037(10) -0.0029(10) -0.0022(10)
C134 0.0165(14) 0.0208(13) 0.0163(13) 0.0007(11) 0.0023(10) 0.0017(10)
C135 0.0197(14) 0.0216(13) 0.0181(13) 0.0016(11) 0.0022(10) 0.0009(10)
C136 0.0196(14) 0.0162(12) 0.0177(13) -0.0018(10) -0.0016(10) -0.0020(10)
C137 0.0211(15) 0.0384(17) 0.0259(15) -0.0073(13) 0.0034(12) -0.0025(13)
C211 0.0157(13) 0.0143(12) 0.0186(13) 0.0018(10) 0.0006(10) -0.0023(9)
C212 0.0209(15) 0.0198(14) 0.0271(15) 0.0007(11) -0.0025(11) 0.0051(11)
C213 0.0188(14) 0.0229(14) 0.0284(15) 0.0023(12) -0.0052(11) 0.0017(11)
C214 0.0179(14) 0.0209(14) 0.0282(15) -0.0003(11) 0.0022(11) -0.0095(11)
C215 0.0222(14) 0.0168(13) 0.0289(14) -0.0025(11) 0.0036(11) 0.0017(11)
C216 0.0182(13) 0.0144(12) 0.0243(15) 0.0030(10) -0.0006(10) 0.0020(10)
C217 0.0176(16) 0.0324(18) 0.0388(18) -0.0028(12) 0.0024(12) -0.0051(13)
C221 0.0162(13) 0.0166(13) 0.0158(12) 0.0038(10) -0.0012(10) 0.0021(9)
C222 0.0223(14) 0.0161(13) 0.0202(14) 0.0035(11) -0.0017(10) -0.0033(10)
C223 0.0282(16) 0.0238(14) 0.0173(13) 0.0057(12) -0.0013(10) -0.0028(10)
C224 0.0240(15) 0.0222(15) 0.0197(13) 0.0101(12) 0.0039(10) 0.0016(10)
C225 0.0166(13) 0.0176(13) 0.0233(14) 0.0023(11) 0.0013(11) 0.0056(10)
C226 0.0181(14) 0.0183(13) 0.0185(14) 0.0047(10) -0.0029(10) 0.0009(10)
C227 0.0353(18) 0.0426(18) 0.0197(15) 0.0053(15) 0.0066(13) 0.0074(13)
C231 0.0116(11) 0.0166(12) 0.0181(14) 0.0001(9) 0.0009(9) -0.0020(10)
C232 0.0241(14) 0.0212(13) 0.0201(14) 0.0016(11) -0.0015(10) 0.0002(10)
C233 0.0270(16) 0.0137(13) 0.0275(15) 0.0030(11) 0.0016(12) 0.0001(10)
C234 0.0155(14) 0.0209(14) 0.0248(14) 0.0030(11) -0.0030(10) -0.0051(11)
C235 0.0289(17) 0.0298(16) 0.0166(13) 0.0039(12) 0.0011(11) 0.0026(11)
C236 0.0291(16) 0.0180(13) 0.0183(14) 0.0063(11) 0.0026(11) 0.0028(10)
C237 0.0297(17) 0.0309(16) 0.0293(16) 0.0031(13) 0.0013(13) -0.0082(13)
C311 0.0133(11) 0.0120(11) 0.0239(15) -0.0028(9) -0.0028(11) -0.0005(11)
C312 0.0196(14) 0.0183(13) 0.0267(14) -0.0018(11) 0.0001(11) -0.0014(11)
C313 0.0170(13) 0.0174(13) 0.0435(19) 0.0027(10) 0.0024(12) -0.0002(12)
C314 0.0175(14) 0.0170(13) 0.0414(17) 0.0002(11) -0.0058(12) 0.0051(12)
C315 0.0271(16) 0.0245(15) 0.0257(15) 0.0012(12) -0.0092(12) 0.0050(11)
C316 0.0221(14) 0.0200(13) 0.0213(14) 0.0003(11) -0.0034(11) -0.0008(11)
C317 0.0274(17) 0.0265(16) 0.059(2) 0.0014(13) -0.0056(15) 0.0129(15)
C321 0.0157(13) 0.0140(12) 0.0119(11) -0.0015(10) 0.0003(9) 0.0011(9)
C322 0.0132(13) 0.0224(14) 0.0202(13) -0.0008(11) -0.0005(10) -0.0003(10)
C323 0.0226(14) 0.0288(14) 0.0176(13) -0.0101(12) 0.0012(11) -0.0020(11)
C324 0.0335(17) 0.0198(14) 0.0149(13) -0.0081(12) 0.0048(11) -0.0029(10)
C325 0.0275(15) 0.0204(13) 0.0142(13) 0.0030(11) 0.0053(11) -0.0002(10)
C326 0.0163(13) 0.0214(13) 0.0120(12) -0.0014(11) -0.0003(9) 0.0018(9)
C327 0.046(2) 0.0283(17) 0.0378(19) -0.0133(15) 0.0094(15) -0.0153(13)
C331 0.0122(12) 0.0155(12) 0.0148(12) 0.0028(10) -0.0003(9) -0.0010(9)
C332 0.0191(14) 0.0211(14) 0.0153(13) -0.0016(11) -0.0023(10) -0.0032(10)
C333 0.0215(15) 0.0234(14) 0.0219(14) 0.0009(11) 0.0035(11) 0.0007(11)
C334 0.0198(15) 0.0251(14) 0.0185(13) 0.0086(12) 0.0013(10) -0.0012(10)
C335 0.0281(16) 0.0216(14) 0.0203(14) 0.0035(12) -0.0044(11) -0.0074(11)
C336 0.0201(14) 0.0200(14) 0.0212(14) -0.0010(11) -0.0024(10) -0.0021(11)
C337 0.0340(18) 0.0415(18) 0.0198(15) 0.0062(14) 0.0017(13) -0.0032(12)
N1 0.0367(17) 0.0470(17) 0.0262(14) -0.0089(13) 0.0059(12) 0.0056(11)
P1 0.0145(3) 0.0119(3) 0.0136(3) -0.0006(3) 0.0002(2) 0.0001(2)
P2 0.0151(3) 0.0138(3) 0.0159(3) 0.0014(3) -0.0013(2) 0.0002(2)
P3 0.0134(3) 0.0137(3) 0.0151(3) -0.0007(2) -0.0003(2) -0.0007(2)
S2 0.0269(4) 0.0354(4) 0.0131(3) 0.0023(3) -0.0014(3) 0.0012(3)
Ag1 0.01428(8) 0.01216(8) 0.01380(8) -0.00035(7) -0.00021(8) -0.00003(8)
O1 0.052(3) 0.059(3) 0.057(3) -0.015(2) -0.010(2) 0.015(2)

loop_
_atom_type_symbol
_atom_type_description
_atom_type_scat_dispersion_real
_atom_type_scat_dispersion_imag
_atom_type_scat_source
C C 0.0033 0.0016 'International Tables Vol C Tables 4.2.6.8 and 6.1.1.4'
H H 0 0 'International Tables Vol C Tables 4.2.6.8 and 6.1.1.4'
N N 0.0061 0.0033 'International Tables Vol C Tables 4.2.6.8 and 6.1.1.4'
P P 0.1023 0.0942 'International Tables Vol C Tables 4.2.6.8 and 6.1.1.4'
S S 0.1246 0.1234 'International Tables Vol C Tables 4.2.6.8 and 6.1.1.4'
Ag Ag -0.8971 1.1015 'International Tables Vol C Tables 4.2.6.8 and 6.1.1.4'
O O 0.0106 0.006 'International Tables Vol C Tables 4.2.6.8 and 6.1.1.4'

loop_
_geom_angle_atom_site_label_1
_geom_angle_atom_site_label_2
_geom_angle_atom_site_label_3
_geom_angle_site_symmetry_1
_geom_angle_site_symmetry_3
_geom_angle
_geom_angle_publ_flag
N1 C1 S2 . . 179.3(3) ?
C116 C111 C112 . . 118.0(2) ?
C116 C111 P1 . . 118.82(18) ?
C112 C111 P1 . . 123.11(19) ?
C113 C112 C111 . . 120.4(2) ?
C113 C112 H112 . . 119.8 ?
C111 C112 H112 . . 119.8 ?
C114 C113 C112 . . 121.6(2) ?
C114 C113 H113 . . 119.2 ?
C112 C113 H113 . . 119.2 ?
C113 C114 C115 . . 117.8(2) ?
C113 C114 C117 . . 121.1(2) ?
C115 C114 C117 . . 121.1(3) ?
C116 C115 C114 . . 121.5(3) ?
C116 C115 H115 . . 119.3 ?
C114 C115 H115 . . 119.3 ?
C115 C116 C111 . . 120.8(2) ?
C115 C116 H116 . . 119.6 ?
C111 C116 H116 . . 119.6 ?
C114 C117 H11A . . 109.5 ?
C114 C117 H11B . . 109.5 ?
H11A C117 H11B . . 109.5 ?
C114 C117 H11C . . 109.5 ?
H11A C117 H11C . . 109.5 ?
H11B C117 H11C . . 109.5 ?
C122 C121 C126 . . 117.8(2) ?
C122 C121 P1 . . 119.36(19) ?
C126 C121 P1 . . 122.82(19) ?
C123 C122 C121 . . 121.3(2) ?
C123 C122 H122 . . 119.4 ?
C121 C122 H122 . . 119.4 ?
C122 C123 C124 . . 120.7(2) ?
C122 C123 H123 . . 119.7 ?
C124 C123 H123 . . 119.7 ?
C125 C124 C123 . . 118.0(2) ?
C125 C124 C127 . . 121.0(3) ?
C123 C124 C127 . . 120.9(3) ?
C126 C125 C124 . . 121.4(3) ?
C126 C125 H125 . . 119.3 ?
C124 C125 H125 . . 119.3 ?
C125 C126 C121 . . 120.8(3) ?
C125 C126 H126 . . 119.6 ?
C121 C126 H126 . . 119.6 ?
C124 C127 H12A . . 109.5 ?
C124 C127 H12B . . 109.5 ?
H12A C127 H12B . . 109.5 ?
C124 C127 H12C . . 109.5 ?
H12A C127 H12C . . 109.5 ?
H12B C127 H12C . . 109.5 ?
C132 C131 C136 . . 118.2(2) ?
C132 C131 P1 . . 124.4(2) ?
C136 C131 P1 . . 117.39(18) ?
C133 C132 C131 . . 121.0(2) ?
C133 C132 H132 . . 119.5 ?
C131 C132 H132 . . 119.5 ?
C132 C133 C134 . . 120.9(2) ?
C132 C133 H133 . . 119.5 ?
C134 C133 H133 . . 119.5 ?
C133 C134 C135 . . 118.1(2) ?
C133 C134 C137 . . 121.2(2) ?
C135 C134 C137 . . 120.6(2) ?
C136 C135 C134 . . 121.2(2) ?
C136 C135 H135 . . 119.4 ?
C134 C135 H135 . . 119.4 ?
C135 C136 C131 . . 120.6(2) ?
C135 C136 H136 . . 119.7 ?
C131 C136 H136 . . 119.7 ?
C134 C137 H13A . . 109.5 ?
C134 C137 H13B . . 109.5 ?
H13A C137 H13B . . 109.5 ?
C134 C137 H13C . . 109.5 ?
H13A C137 H13C . . 109.5 ?
H13B C137 H13C . . 109.5 ?
C216 C211 C212 . . 118.2(2) ?
C216 C211 P2 . . 117.44(19) ?
C212 C211 P2 . . 124.2(2) ?
C213 C212 C211 . . 120.3(2) ?
C213 C212 H212 . . 119.8 ?
C211 C212 H212 . . 119.8 ?
C214 C213 C212 . . 121.4(2) ?
C214 C213 H213 . . 119.3 ?
C212 C213 H213 . . 119.3 ?
C213 C214 C215 . . 118.4(3) ?
C213 C214 C217 . . 120.4(3) ?
C215 C214 C217 . . 121.3(3) ?
C216 C215 C214 . . 120.9(2) ?
C216 C215 H215 . . 119.6 ?
C214 C215 H215 . . 119.6 ?
C215 C216 C211 . . 120.8(2) ?
C215 C216 H216 . . 119.6 ?
C211 C216 H216 . . 119.6 ?
C214 C217 H21A . . 109.5 ?
C214 C217 H21B . . 109.5 ?
H21A C217 H21B . . 109.5 ?
C214 C217 H21C . . 109.5 ?
H21A C217 H21C . . 109.5 ?
H21B C217 H21C . . 109.5 ?
C222 C221 C226 . . 118.2(2) ?
C222 C221 P2 . . 122.37(19) ?
C226 C221 P2 . . 118.96(19) ?
C223 C222 C221 . . 120.4(2) ?
C223 C222 H222 . . 119.8 ?
C221 C222 H222 . . 119.8 ?
C224 C223 C222 . . 121.5(2) ?
C224 C223 H223 . . 119.2 ?
C222 C223 H223 . . 119.2 ?
C223 C224 C225 . . 118.1(2) ?
C223 C224 C227 . . 121.4(2) ?
C225 C224 C227 . . 120.5(3) ?
C226 C225 C224 . . 121.1(3) ?
C226 C225 H225 . . 119.5 ?
C224 C225 H225 . . 119.5 ?
C225 C226 C221 . . 120.6(2) ?
C225 C226 H226 . . 119.7 ?
C221 C226 H226 . . 119.7 ?
C224 C227 H22A . . 109.5 ?
C224 C227 H22B . . 109.5 ?
H22A C227 H22B . . 109.5 ?
C224 C227 H22C . . 109.5 ?
H22A C227 H22C . . 109.5 ?
H22B C227 H22C . . 109.5 ?
C232 C231 C236 . . 118.4(2) ?
C232 C231 P2 . . 124.57(18) ?
C236 C231 P2 . . 116.91(18) ?
C231 C232 C233 . . 120.4(2) ?
C231 C232 H232 . . 119.8 ?
C233 C232 H232 . . 119.8 ?
C232 C233 C234 . . 121.2(2) ?
C232 C233 H233 . . 119.4 ?
C234 C233 H233 . . 119.4 ?
C235 C234 C233 . . 117.6(2) ?
C235 C234 C237 . . 120.9(2) ?
C233 C234 C237 . . 121.5(2) ?
C236 C235 C234 . . 121.6(2) ?
C236 C235 H235 . . 119.2 ?
C234 C235 H235 . . 119.2 ?
C235 C236 C231 . . 120.8(2) ?
C235 C236 H236 . . 119.6 ?
C231 C236 H236 . . 119.6 ?
C234 C237 H23A . . 109.5 ?
C234 C237 H23B . . 109.5 ?
H23A C237 H23B . . 109.5 ?
C234 C237 H23C . . 109.5 ?
H23A C237 H23C . . 109.5 ?
H23B C237 H23C . . 109.5 ?
C312 C311 C316 . . 118.3(2) ?
C312 C311 P3 . . 123.9(2) ?
C316 C311 P3 . . 117.67(19) ?
C311 C312 C313 . . 120.7(3) ?
C311 C312 H312 . . 119.7 ?
C313 C312 H312 . . 119.7 ?
C314 C313 C312 . . 121.1(3) ?
C314 C313 H313 . . 119.5 ?
C312 C313 H313 . . 119.5 ?
C313 C314 C315 . . 118.1(2) ?
C313 C314 C317 . . 120.9(3) ?
C315 C314 C317 . . 121.0(3) ?
C316 C315 C314 . . 121.4(3) ?
C316 C315 H315 . . 119.3 ?
C314 C315 H315 . . 119.3 ?
C315 C316 C311 . . 120.5(2) ?
C315 C316 H316 . . 119.8 ?
C311 C316 H316 . . 119.8 ?
C314 C317 H31A . . 109.5 ?
C314 C317 H31B . . 109.5 ?
H31A C317 H31B . . 109.5 ?
C314 C317 H31C . . 109.5 ?
H31A C317 H31C . . 109.5 ?
H31B C317 H31C . . 109.5 ?
C322 C321 C326 . . 118.1(2) ?
C322 C321 P3 . . 123.52(19) ?
C326 C321 P3 . . 118.26(18) ?
C321 C322 C323 . . 120.4(2) ?
C321 C322 H322 . . 119.8 ?
C323 C322 H322 . . 119.8 ?
C324 C323 C322 . . 121.2(2) ?
C324 C323 H323 . . 119.4 ?
C322 C323 H323 . . 119.4 ?
C323 C324 C325 . . 118.6(2) ?
C323 C324 C327 . . 121.7(3) ?
C325 C324 C327 . . 119.7(3) ?
C326 C325 C324 . . 120.3(2) ?
C326 C325 H325 . . 119.9 ?
C324 C325 H325 . . 119.9 ?
C325 C326 C321 . . 121.4(2) ?
C325 C326 H326 . . 119.3 ?
C321 C326 H326 . . 119.3 ?
C324 C327 H32A . . 109.5 ?
C324 C327 H32B . . 109.5 ?
H32A C327 H32B . . 109.5 ?
C324 C327 H32C . . 109.5 ?
H32A C327 H32C . . 109.5 ?
H32B C327 H32C . . 109.5 ?
C332 C331 C336 . . 118.1(2) ?
C332 C331 P3 . . 123.88(18) ?
C336 C331 P3 . . 117.99(19) ?
C331 C332 C333 . . 120.5(2) ?
C331 C332 H332 . . 119.8 ?
C333 C332 H332 . . 119.8 ?
C334 C333 C332 . . 120.9(2) ?
C334 C333 H333 . . 119.5 ?
C332 C333 H333 . . 119.5 ?
C333 C334 C335 . . 118.3(2) ?
C333 C334 C337 . . 120.6(3) ?
C335 C334 C337 . . 121.1(2) ?
C336 C335 C334 . . 121.2(2) ?
C336 C335 H335 . . 119.4 ?
C334 C335 H335 . . 119.4 ?
C335 C336 C331 . . 120.9(3) ?
C335 C336 H336 . . 119.5 ?
C331 C336 H336 . . 119.5 ?
C334 C337 H33A . . 109.5 ?
C334 C337 H33B . . 109.5 ?
H33A C337 H33B . . 109.5 ?
C334 C337 H33C . . 109.5 ?
H33A C337 H33C . . 109.5 ?
H33B C337 H33C . . 109.5 ?
C121 P1 C131 . . 104.71(12) ?
C121 P1 C111 . . 101.50(11) ?
C131 P1 C111 . . 101.96(11) ?
C121 P1 Ag1 . . 115.15(8) ?
C131 P1 Ag1 . . 116.14(8) ?
C111 P1 Ag1 . . 115.43(8) ?
C221 P2 C211 . . 106.08(11) ?
C221 P2 C231 . . 104.26(11) ?
C211 P2 C231 . . 100.86(11) ?
C221 P2 Ag1 . . 109.58(8) ?
C211 P2 Ag1 . . 117.08(8) ?
C231 P2 Ag1 . . 117.63(8) ?
C321 P3 C331 . . 104.39(11) ?
C321 P3 C311 . . 102.48(11) ?
C331 P3 C311 . . 103.56(12) ?
C321 P3 Ag1 . . 114.61(8) ?
C331 P3 Ag1 . . 114.62(8) ?
C311 P3 Ag1 . . 115.63(8) ?
C1 S2 Ag1 . . 104.81(10) ?
P1 Ag1 P2 . . 116.17(2) ?
P1 Ag1 P3 . . 119.42(2) ?
P2 Ag1 P3 . . 108.20(2) ?
P1 Ag1 S2 . . 104.24(2) ?
P2 Ag1 S2 . . 110.75(2) ?
P3 Ag1 S2 . . 95.83(2) ?

loop_
_geom_bond_atom_site_label_1
_geom_bond_atom_site_label_2
_geom_bond_site_symmetry_2
_geom_bond_distance
_geom_bond_publ_flag
C1 N1 . 1.155(4) ?
C1 S2 . 1.660(3) ?
C111 C116 . 1.390(3) ?
C111 C112 . 1.396(3) ?
C111 P1 . 1.825(2) ?
C112 C113 . 1.389(4) ?
C112 H112 . 0.95 ?
C113 C114 . 1.376(4) ?
C113 H113 . 0.95 ?
C114 C115 . 1.386(4) ?
C114 C117 . 1.510(4) ?
C115 C116 . 1.381(4) ?
C115 H115 . 0.95 ?
C116 H116 . 0.95 ?
C117 H11A . 0.98 ?
C117 H11B . 0.98 ?
C117 H11C . 0.98 ?
C121 C122 . 1.394(3) ?
C121 C126 . 1.399(3) ?
C121 P1 . 1.821(2) ?
C122 C123 . 1.389(3) ?
C122 H122 . 0.95 ?
C123 C124 . 1.396(4) ?
C123 H123 . 0.95 ?
C124 C125 . 1.391(4) ?
C124 C127 . 1.507(4) ?
C125 C126 . 1.386(4) ?
C125 H125 . 0.95 ?
C126 H126 . 0.95 ?
C127 H12A . 0.98 ?
C127 H12B . 0.98 ?
C127 H12C . 0.98 ?
C131 C132 . 1.390(3) ?
C131 C136 . 1.407(4) ?
C131 P1 . 1.822(2) ?
C132 C133 . 1.388(3) ?
C132 H132 . 0.95 ?
C133 C134 . 1.391(3) ?
C133 H133 . 0.95 ?
C134 C135 . 1.401(4) ?
C134 C137 . 1.500(4) ?
C135 C136 . 1.375(3) ?
C135 H135 . 0.95 ?
C136 H136 . 0.95 ?
C137 H13A . 0.98 ?
C137 H13B . 0.98 ?
C137 H13C . 0.98 ?
C211 C216 . 1.390(3) ?
C211 C212 . 1.396(3) ?
C211 P2 . 1.821(3) ?
C212 C213 . 1.380(4) ?
C212 H212 . 0.95 ?
C213 C214 . 1.379(4) ?
C213 H213 . 0.95 ?
C214 C215 . 1.386(4) ?
C214 C217 . 1.517(4) ?
C215 C216 . 1.382(4) ?
C215 H215 . 0.95 ?
C216 H216 . 0.95 ?
C217 H21A . 0.98 ?
C217 H21B . 0.98 ?
C217 H21C . 0.98 ?
C221 C222 . 1.399(3) ?
C221 C226 . 1.400(3) ?
C221 P2 . 1.819(2) ?
C222 C223 . 1.388(4) ?
C222 H222 . 0.95 ?
C223 C224 . 1.388(4) ?
C223 H223 . 0.95 ?
C224 C225 . 1.391(4) ?
C224 C227 . 1.502(4) ?
C225 C226 . 1.390(4) ?
C225 H225 . 0.95 ?
C226 H226 . 0.95 ?
C227 H22A . 0.98 ?
C227 H22B . 0.98 ?
C227 H22C . 0.98 ?
C231 C232 . 1.389(3) ?
C231 C236 . 1.391(3) ?
C231 P2 . 1.835(2) ?
C232 C233 . 1.392(3) ?
C232 H232 . 0.95 ?
C233 C234 . 1.400(4) ?
C233 H233 . 0.95 ?
C234 C235 . 1.384(4) ?
C234 C237 . 1.501(4) ?
C235 C236 . 1.383(4) ?
C235 H235 . 0.95 ?
C236 H236 . 0.95 ?
C237 H23A . 0.98 ?
C237 H23B . 0.98 ?
C237 H23C . 0.98 ?
C311 C312 . 1.388(4) ?
C311 C316 . 1.402(4) ?
C311 P3 . 1.827(2) ?
C312 C313 . 1.394(3) ?
C312 H312 . 0.95 ?
C313 C314 . 1.387(4) ?
C313 H313 . 0.95 ?
C314 C315 . 1.392(4) ?
C314 C317 . 1.509(4) ?
C315 C316 . 1.382(4) ?
C315 H315 . 0.95 ?
C316 H316 . 0.95 ?
C317 H31A . 0.98 ?
C317 H31B . 0.98 ?
C317 H31C . 0.98 ?
C321 C322 . 1.394(3) ?
C321 C326 . 1.398(3) ?
C321 P3 . 1.819(2) ?
C322 C323 . 1.394(4) ?
C322 H322 . 0.95 ?
C323 C324 . 1.384(4) ?
C323 H323 . 0.95 ?
C324 C325 . 1.399(4) ?
C324 C327 . 1.506(4) ?
C325 C326 . 1.382(3) ?
C325 H325 . 0.95 ?
C326 H326 . 0.95 ?
C327 H32A . 0.98 ?
C327 H32B . 0.98 ?
C327 H32C . 0.98 ?
C331 C332 . 1.386(3) ?
C331 C336 . 1.395(3) ?
C331 P3 . 1.827(2) ?
C332 C333 . 1.399(4) ?
C332 H332 . 0.95 ?
C333 C334 . 1.383(4) ?
C333 H333 . 0.95 ?
C334 C335 . 1.383(4) ?
C334 C337 . 1.516(4) ?
C335 C336 . 1.379(4) ?
C335 H335 . 0.95 ?
C336 H336 . 0.95 ?
C337 H33A . 0.98 ?
C337 H33B . 0.98 ?
C337 H33C . 0.98 ?
P1 Ag1 . 2.5287(6) ?
P2 Ag1 . 2.5325(7) ?
P3 Ag1 . 2.5504(8) ?
S2 Ag1 . 2.6613(7) ?

loop_
_geom_torsion_atom_site_label_1
_geom_torsion_atom_site_label_2
_geom_torsion_atom_site_label_3
_geom_torsion_atom_site_label_4
_geom_torsion_site_symmetry_1
_geom_torsion_site_symmetry_2
_geom_torsion_site_symmetry_3
_geom_torsion_site_symmetry_4
_geom_torsion
_geom_torsion_publ_flag
C116 C111 C112 C113 . . . . 0.3(4) ?
P1 C111 C112 C113 . . . . -175.8(2) ?
C111 C112 C113 C114 . . . . 0.1(4) ?
C112 C113 C114 C115 . . . . -0.4(4) ?
C112 C113 C114 C117 . . . . 179.5(3) ?
C113 C114 C115 C116 . . . . 0.3(4) ?
C117 C114 C115 C116 . . . . -179.6(3) ?
C114 C115 C116 C111 . . . . 0.1(4) ?
C112 C111 C116 C115 . . . . -0.4(4) ?
P1 C111 C116 C115 . . . . 175.9(2) ?
C126 C121 C122 C123 . . . . 2.7(4) ?
P1 C121 C122 C123 . . . . -174.8(2) ?
C121 C122 C123 C124 . . . . -0.7(4) ?
C122 C123 C124 C125 . . . . -1.9(4) ?
C122 C123 C124 C127 . . . . 176.0(2) ?
C123 C124 C125 C126 . . . . 2.4(4) ?
C127 C124 C125 C126 . . . . -175.5(2) ?
C124 C125 C126 C121 . . . . -0.3(4) ?
C122 C121 C126 C125 . . . . -2.2(4) ?
P1 C121 C126 C125 . . . . 175.2(2) ?
C136 C131 C132 C133 . . . . -0.1(4) ?
P1 C131 C132 C133 . . . . -179.06(18) ?
C131 C132 C133 C134 . . . . 0.1(4) ?
C132 C133 C134 C135 . . . . 0.0(4) ?
C132 C133 C134 C137 . . . . -178.6(2) ?
C133 C134 C135 C136 . . . . -0.1(4) ?
C137 C134 C135 C136 . . . . 178.6(2) ?
C134 C135 C136 C131 . . . . 0.1(4) ?
C132 C131 C136 C135 . . . . 0.0(3) ?
P1 C131 C136 C135 . . . . 179.03(19) ?
C216 C211 C212 C213 . . . . 0.3(4) ?
P2 C211 C212 C213 . . . . 175.6(2) ?
C211 C212 C213 C214 . . . . -1.2(4) ?
C212 C213 C214 C215 . . . . 1.2(4) ?
C212 C213 C214 C217 . . . . -178.1(2) ?
C213 C214 C215 C216 . . . . -0.5(4) ?
C217 C214 C215 C216 . . . . 178.8(2) ?
C214 C215 C216 C211 . . . . -0.3(4) ?
C212 C211 C216 C215 . . . . 0.4(4) ?
P2 C211 C216 C215 . . . . -175.17(19) ?
C226 C221 C222 C223 . . . . 1.7(4) ?
P2 C221 C222 C223 . . . . 174.03(19) ?
C221 C222 C223 C224 . . . . -0.1(4) ?
C222 C223 C224 C225 . . . . -2.1(4) ?
C222 C223 C224 C227 . . . . 178.0(3) ?
C223 C224 C225 C226 . . . . 2.6(4) ?
C227 C224 C225 C226 . . . . -177.4(2) ?
C224 C225 C226 C221 . . . . -1.1(4) ?
C222 C221 C226 C225 . . . . -1.1(4) ?
P2 C221 C226 C225 . . . . -173.72(19) ?
C236 C231 C232 C233 . . . . -1.1(4) ?
P2 C231 C232 C233 . . . . -178.0(2) ?
C231 C232 C233 C234 . . . . 0.9(4) ?
C232 C233 C234 C235 . . . . 0.4(4) ?
C232 C233 C234 C237 . . . . -179.3(2) ?
C233 C234 C235 C236 . . . . -1.4(4) ?
C237 C234 C235 C236 . . . . 178.3(3) ?
C234 C235 C236 C231 . . . . 1.2(4) ?
C232 C231 C236 C235 . . . . 0.1(4) ?
P2 C231 C236 C235 . . . . 177.3(2) ?
C316 C311 C312 C313 . . . . -0.4(4) ?
P3 C311 C312 C313 . . . . 176.18(19) ?
C311 C312 C313 C314 . . . . 0.0(4) ?
C312 C313 C314 C315 . . . . 0.8(4) ?
C312 C313 C314 C317 . . . . -178.7(2) ?
C313 C314 C315 C316 . . . . -1.2(4) ?
C317 C314 C315 C316 . . . . 178.3(3) ?
C314 C315 C316 C311 . . . . 0.8(4) ?
C312 C311 C316 C315 . . . . 0.0(4) ?
P3 C311 C316 C315 . . . . -176.8(2) ?
C326 C321 C322 C323 . . . . 1.1(3) ?
P3 C321 C322 C323 . . . . -175.33(18) ?
C321 C322 C323 C324 . . . . 0.2(4) ?
C322 C323 C324 C325 . . . . -0.4(4) ?
C322 C323 C324 C327 . . . . -178.5(2) ?
C323 C324 C325 C326 . . . . -0.8(4) ?
C327 C324 C325 C326 . . . . 177.3(2) ?
C324 C325 C326 C321 . . . . 2.2(4) ?
C322 C321 C326 C325 . . . . -2.3(3) ?
P3 C321 C326 C325 . . . . 174.31(18) ?
C336 C331 C332 C333 . . . . 1.1(4) ?
P3 C331 C332 C333 . . . . -179.58(19) ?
C331 C332 C333 C334 . . . . -0.5(4) ?
C332 C333 C334 C335 . . . . -0.1(4) ?
C332 C333 C334 C337 . . . . 178.4(2) ?
C333 C334 C335 C336 . . . . 0.0(4) ?
C337 C334 C335 C336 . . . . -178.5(3) ?
C334 C335 C336 C331 . . . . 0.7(4) ?
C332 C331 C336 C335 . . . . -1.2(4) ?
P3 C331 C336 C335 . . . . 179.4(2) ?
C122 C121 P1 C131 . . . . -105.0(2) ?
C126 C121 P1 C131 . . . . 77.7(2) ?
C122 C121 P1 C111 . . . . 149.2(2) ?
C126 C121 P1 C111 . . . . -28.1(2) ?
C122 C121 P1 Ag1 . . . . 23.8(2) ?
C126 C121 P1 Ag1 . . . . -153.55(19) ?
C132 C131 P1 C121 . . . . -1.9(2) ?
C136 C131 P1 C121 . . . . 179.13(18) ?
C132 C131 P1 C111 . . . . 103.5(2) ?
C136 C131 P1 C111 . . . . -75.42(19) ?
C132 C131 P1 Ag1 . . . . -130.13(18) ?
C136 C131 P1 Ag1 . . . . 50.94(19) ?
C116 C111 P1 C121 . . . . -82.3(2) ?
C112 C111 P1 C121 . . . . 93.8(2) ?
C116 C111 P1 C131 . . . . 169.7(2) ?
C112 C111 P1 C131 . . . . -14.1(2) ?
C116 C111 P1 Ag1 . . . . 42.9(2) ?
C112 C111 P1 Ag1 . . . . -140.96(19) ?
C222 C221 P2 C211 . . . . 31.2(2) ?
C226 C221 P2 C211 . . . . -156.55(19) ?
C222 C221 P2 C231 . . . . 137.2(2) ?
C226 C221 P2 C231 . . . . -50.6(2) ?
C222 C221 P2 Ag1 . . . . -96.1(2) ?
C226 C221 P2 Ag1 . . . . 76.2(2) ?
C216 C211 P2 C221 . . . . -147.78(19) ?
C212 C211 P2 C221 . . . . 37.0(2) ?
C216 C211 P2 C231 . . . . 103.8(2) ?
C212 C211 P2 C231 . . . . -71.5(2) ?
C216 C211 P2 Ag1 . . . . -25.2(2) ?
C212 C211 P2 Ag1 . . . . 159.60(19) ?
C232 C231 P2 C221 . . . . -20.8(2) ?
C236 C231 P2 C221 . . . . 162.3(2) ?
C232 C231 P2 C211 . . . . 89.1(2) ?
C236 C231 P2 C211 . . . . -87.9(2) ?
C232 C231 P2 Ag1 . . . . -142.33(19) ?
C236 C231 P2 Ag1 . . . . 40.7(2) ?
C322 C321 P3 C331 . . . . 73.8(2) ?
C326 C321 P3 C331 . . . . -102.64(19) ?
C322 C321 P3 C311 . . . . -34.0(2) ?
C326 C321 P3 C311 . . . . 149.62(19) ?
C322 C321 P3 Ag1 . . . . -160.02(18) ?
C326 C321 P3 Ag1 . . . . 23.6(2) ?
C332 C331 P3 C321 . . . . -22.0(2) ?
C336 C331 P3 C321 . . . . 157.3(2) ?
C332 C331 P3 C311 . . . . 84.9(2) ?
C336 C331 P3 C311 . . . . -95.8(2) ?
C332 C331 P3 Ag1 . . . . -148.21(19) ?
C336 C331 P3 Ag1 . . . . 31.1(2) ?
C312 C311 P3 C321 . . . . 113.4(2) ?
C316 C311 P3 C321 . . . . -70.0(2) ?
C312 C311 P3 C331 . . . . 5.0(2) ?
C316 C311 P3 C331 . . . . -178.39(19) ?
C312 C311 P3 Ag1 . . . . -121.25(19) ?
C316 C311 P3 Ag1 . . . . 55.4(2) ?
N1 C1 S2 Ag1 . . . . 14E1(10) ?
C121 P1 Ag1 P2 . . . . -68.68(10) ?
C131 P1 Ag1 P2 . . . . 54.20(10) ?
C111 P1 Ag1 P2 . . . . 173.47(9) ?
C121 P1 Ag1 P3 . . . . 63.91(10) ?
C131 P1 Ag1 P3 . . . . -173.21(9) ?
C111 P1 Ag1 P3 . . . . -53.94(9) ?
C121 P1 Ag1 S2 . . . . 169.18(9) ?
C131 P1 Ag1 S2 . . . . -67.94(9) ?
C111 P1 Ag1 S2 . . . . 51.33(9) ?
C221 P2 Ag1 P1 . . . . 95.04(9) ?
C211 P2 Ag1 P1 . . . . -25.76(9) ?
C231 P2 Ag1 P1 . . . . -146.19(9) ?
C221 P2 Ag1 P3 . . . . -42.50(9) ?
C211 P2 Ag1 P3 . . . . -163.30(9) ?
C231 P2 Ag1 P3 . . . . 76.27(9) ?
C221 P2 Ag1 S2 . . . . -146.32(9) ?
C211 P2 Ag1 S2 . . . . 92.87(9) ?
C231 P2 Ag1 S2 . . . . -27.56(9) ?
C321 P3 Ag1 P1 . . . . 163.11(8) ?
C331 P3 Ag1 P1 . . . . -76.18(9) ?
C311 P3 Ag1 P1 . . . . 44.21(10) ?
C321 P3 Ag1 P2 . . . . -60.96(9) ?
C331 P3 Ag1 P2 . . . . 59.74(9) ?
C311 P3 Ag1 P2 . . . . -179.87(10) ?
C321 P3 Ag1 S2 . . . . 53.15(9) ?
C331 P3 Ag1 S2 . . . . 173.85(9) ?
C311 P3 Ag1 S2 . . . . -65.76(10) ?
C1 S2 Ag1 P1 . . . . 76.54(9) ?
C1 S2 Ag1 P2 . . . . -49.10(10) ?
C1 S2 Ag1 P3 . . . . -161.09(9) ?
